data_4327552
loop_
_publ_author_name
'George Psomas'
'Ann J. Stemmler'
'Catherine Dendrinou-Samara'
'Jeffrey J. Bodwin'
'Manuela Schneider'
'Maria Alexiou'
'Jeff W. Kampf'
'Dimitris P. Kessissoglou'
'Vincent L. Pecoraro'

_publ_section_title
;
 Preparation of Site-Differentiated Mixed Ligand and Mixed Ligand/Mixed
 Metal Metallacrowns
;
_journal_name_full 'Inorganic Chemistry'
_journal_page_first 1562
_journal_page_last 1570
_journal_paper_doi 10.1021/ic000578+
_journal_volume 40
_journal_year 2001
_chemical_formula_sum 'C61 H72 Mn2 N15 Ni2 O19'
_chemical_formula_weight 1546.64
_chemical_name_systematic
; 
 ? 
;
_space_group_IT_number 60
_symmetry_cell_setting orthorhombic
_symmetry_space_group_name_Hall '-P 2n 2ab'
_symmetry_space_group_name_H-M 'P b c n'
_atom_sites_solution_hydrogens geom
_atom_sites_solution_primary direct
_atom_sites_solution_secondary difmap
_audit_creation_method SHELXL
_cell_angle_alpha 90.00
_cell_angle_beta 90.00
_cell_angle_gamma 90.00
_cell_formula_units_Z 4
_cell_length_a 28.322(5)
_cell_length_b 9.765(1)
_cell_length_c 25.021(4)
_cell_measurement_reflns_used 25
_cell_measurement_temperature 293(2)
_cell_measurement_theta_max 12.50
_cell_measurement_theta_min 8.58
_cell_volume 6919.9(18)
_computing_cell_refinement XSCANS
_computing_data_collection XSCANS
_computing_data_reduction XDISK
_computing_structure_refinement 'SHELXL-93 (Sheldrick, 1993)'
_computing_structure_solution 'SHELXS-86 (Sheldrick, 1990)'
_diffrn_ambient_temperature 293(2)
_diffrn_measurement_device 'Syntex P21'
_diffrn_radiation_monochromator graphite
_diffrn_radiation_source 'sealed tube'
_diffrn_radiation_type MoK\a
_diffrn_radiation_wavelength 0.71073
_diffrn_reflns_av_R_equivalents 0.0394
_diffrn_reflns_av_sigmaI/netI 0.0872
_diffrn_reflns_limit_h_max 33
_diffrn_reflns_limit_h_min -33
_diffrn_reflns_limit_k_max 11
_diffrn_reflns_limit_k_min -2
_diffrn_reflns_limit_l_max 29
_diffrn_reflns_limit_l_min 0
_diffrn_reflns_number 12488
_diffrn_reflns_theta_max 24.99
_diffrn_reflns_theta_min 2.66
_diffrn_standards_decay_% <4%
_diffrn_standards_interval_count 97
_diffrn_standards_number 3
_exptl_absorpt_coefficient_mu 0.968
_exptl_absorpt_correction_type none
_exptl_crystal_colour block
_exptl_crystal_density_diffrn 1.485
_exptl_crystal_description green
_exptl_crystal_F_000 3256
_exptl_crystal_size_max 0.28
_exptl_crystal_size_mid 0.26
_exptl_crystal_size_min 0.26
_refine_diff_density_max 0.509
_refine_diff_density_min -0.332
_refine_diff_density_rms 0.071
_refine_ls_extinction_method none
_refine_ls_goodness_of_fit_all 0.974
_refine_ls_goodness_of_fit_obs 1.141
_refine_ls_matrix_type full
_refine_ls_number_parameters 470
_refine_ls_number_reflns 6088
_refine_ls_number_restraints 0
_refine_ls_restrained_S_all 0.974
_refine_ls_restrained_S_obs 1.141
_refine_ls_R_factor_all 0.1086
_refine_ls_R_factor_obs 0.0567
_refine_ls_shift/esd_max 0.069
_refine_ls_shift/esd_mean 0.001
_refine_ls_structure_factor_coef Fsqd
_refine_ls_weighting_details 'w=1/[\s^2^(Fo^2^)+(0.0593P)^2^+0.0000P] where P=(Fo^2^+2Fc^2^)/3'
_refine_ls_weighting_scheme calc
_refine_ls_wR_factor_all 0.1323
_refine_ls_wR_factor_obs 0.1150
_reflns_number_observed 3538
_reflns_number_total 6088
_reflns_observed_criterion >2sigma(I)
_cod_data_source_file ic0005782B_3.cif
_cod_data_source_block IC00578-4A
_cod_depositor_comments
;
The following automatic conversions were performed:

'_refine_ls_weighting_scheme' value 'calc
w=1/[\s^2^(Fo^2^)+(0.0593P)^2^+0.0000P] where P=(Fo^2^+2Fc^2^)/3' was
changed to 'calc'. New tag '_refine_ls_weighting_details' was
created. The value of the new tag was set to
'w=1/[\s^2^(Fo^2^)+(0.0593P)^2^+0.0000P] where P=(Fo^2^+2Fc^2^)/3'.

Automatic conversion script
Id: cif_fix_values 3143 2015-03-26 13:38:13Z robertas 
;
_cod_original_cell_volume 6919.9(2)
_cod_database_code 4327552

loop_
_symmetry_equiv_pos_as_xyz
'x, y, z'
'-x+1/2, -y+1/2, z+1/2'
'-x, y, -z+1/2'
'x+1/2, -y+1/2, -z'
'-x, -y, -z'
'x-1/2, y-1/2, -z-1/2'
'x, -y, z-1/2'
'-x-1/2, y-1/2, z'

loop_
_atom_site_aniso_label
_atom_site_aniso_U_11
_atom_site_aniso_U_22
_atom_site_aniso_U_33
_atom_site_aniso_U_23
_atom_site_aniso_U_13
_atom_site_aniso_U_12
Ni1 0.0236(3) 0.0301(3) 0.0593(5) 0.0138(3) 0.0063(3) 0.0058(3)
Mn1 0.0191(3) 0.0266(4) 0.0498(5) 0.0031(4) 0.0014(3) -0.0005(3)
O1 0.032(2) 0.034(2) 0.062(3) 0.013(2) 0.012(2) 0.009(2)
O2 0.024(2) 0.037(2) 0.055(2) 0.011(2) -0.001(2) 0.0092(15)
O3 0.034(2) 0.032(2) 0.090(3) 0.025(2) 0.021(2) 0.006(2)
O6 0.025(2) 0.030(2) 0.047(2) 0.005(2) -0.007(2) -0.0004(13)
O7 0.022(2) 0.028(2) 0.055(2) 0.004(2) 0.008(2) 0.0031(14)
O8 0.026(2) 0.035(2) 0.045(2) 0.008(2) 0.001(2) -0.0084(14)
O9 0.029(2) 0.034(2) 0.059(2) 0.003(2) 0.008(2) 0.005(2)
N1 0.023(2) 0.030(2) 0.048(3) -0.005(2) 0.008(2) -0.003(2)
N2 0.027(2) 0.041(3) 0.050(3) 0.015(2) 0.011(2) 0.011(2)
N3 0.021(2) 0.032(2) 0.050(3) 0.014(2) 0.001(2) 0.007(2)
N4 0.046(3) 0.046(3) 0.045(3) 0.002(2) -0.007(2) -0.009(2)
N5 0.048(3) 0.039(3) 0.120(5) 0.023(3) 0.030(3) 0.005(2)
C1 0.020(2) 0.025(3) 0.051(4) -0.007(2) -0.001(2) 0.006(2)
C2 0.025(3) 0.035(3) 0.053(4) -0.003(3) 0.005(2) -0.005(2)
C3 0.035(3) 0.048(3) 0.047(4) -0.010(3) 0.014(3) -0.006(3)
C4 0.046(3) 0.062(4) 0.038(3) -0.018(3) 0.008(3) -0.006(3)
C5 0.029(3) 0.041(3) 0.052(4) -0.021(3) 0.006(2) -0.008(2)
C6 0.028(2) 0.034(3) 0.042(3) -0.014(2) 0.010(2) -0.002(2)
C7 0.024(2) 0.025(3) 0.053(4) -0.014(3) 0.007(2) -0.003(2)
C8 0.037(3) 0.048(3) 0.053(4) 0.021(3) 0.015(3) 0.018(3)
C9 0.043(3) 0.066(4) 0.048(4) 0.025(3) 0.012(3) 0.024(3)
C10 0.040(3) 0.072(4) 0.046(4) 0.014(3) 0.001(3) 0.018(3)
C11 0.037(3) 0.057(3) 0.037(3) 0.006(3) 0.001(2) 0.010(3)
C12 0.024(2) 0.048(3) 0.041(3) 0.011(3) 0.008(2) 0.011(2)
C13 0.021(2) 0.035(3) 0.046(3) 0.009(3) -0.001(2) 0.009(2)
C14 0.034(3) 0.036(3) 0.038(3) 0.002(2) -0.010(2) 0.000(2)
C15 0.058(4) 0.064(4) 0.064(4) 0.013(4) -0.021(3) -0.030(4)
C16 0.104(6) 0.042(4) 0.062(5) 0.014(3) -0.044(4) -0.031(4)
C17 0.115(6) 0.027(3) 0.074(5) -0.006(3) -0.051(5) 0.013(4)
C18 0.059(4) 0.042(4) 0.055(4) -0.006(3) -0.022(3) 0.008(3)
C19 0.024(3) 0.031(3) 0.074(5) -0.002(3) 0.009(3) 0.001(2)
C20 0.037(3) 0.052(4) 0.075(4) 0.003(3) 0.010(3) 0.017(3)
C21 0.044(3) 0.034(3) 0.105(5) 0.016(3) 0.017(4) 0.006(3)
C22 0.052(4) 0.060(5) 0.171(8) 0.025(5) 0.033(5) -0.003(3)
C23 0.065(4) 0.057(4) 0.148(7) 0.059(5) 0.040(5) 0.013(3)
O10 0.059(3) 0.027(3) 0.059(4) 0.000 -0.007(3) 0.000
N6 0.049(4) 0.026(3) 0.045(4) 0.000 -0.011(3) 0.000
C24 0.050(6) 0.028(5) 0.027(5) -0.004(4) 0.001(5) 0.001(5)
C25 0.032(6) 0.060(8) 0.089(10) -0.001(7) -0.011(6) -0.017(6)
C26 0.097(10) 0.021(5) 0.092(10) 0.005(7) -0.015(9) 0.026(6)
O11 0.075(4) 0.151(5) 0.073(4) -0.019(4) 0.022(3) -0.039(4)
N7 0.023(2) 0.081(4) 0.061(4) -0.018(3) 0.001(2) -0.011(2)
C27 0.029(3) 0.143(8) 0.077(6) -0.034(6) 0.007(4) -0.026(4)
C28 0.048(4) 0.075(4) 0.056(4) -0.022(4) -0.002(3) -0.013(3)
C29 0.047(4) 0.062(5) 0.132(7) -0.012(5) 0.004(4) 0.002(3)
O12 0.123(5) 0.085(4) 0.110(5) -0.002(4) 0.028(4) -0.008(4)
N8 0.032(3) 0.090(4) 0.069(4) 0.013(3) -0.003(3) 0.001(3)
C30 0.055(4) 0.081(5) 0.090(6) 0.008(5) 0.017(4) 0.003(4)
C31 0.067(4) 0.089(5) 0.075(5) -0.004(5) 0.008(4) 0.008(4)
C32 0.057(4) 0.144(8) 0.110(7) 0.026(6) -0.009(5) 0.000(5)

loop_
_atom_site_label
_atom_site_type_symbol
_atom_site_fract_x
_atom_site_fract_y
_atom_site_fract_z
_atom_site_U_iso_or_equiv
_atom_site_thermal_displace_type
_atom_site_occupancy
_atom_site_calc_flag
_atom_site_refinement_flags
Ni1 Ni 0.41141(2) 0.10943(7) 0.65942(3) 0.0377(2) Uani 1 d .
Mn1 Mn 0.44157(2) -0.05021(7) 0.76909(3) 0.0318(2) Uani 1 d .
O1 O 0.37408(11) 0.2190(3) 0.7134(2) 0.0423(9) Uani 1 d .
O2 O 0.45652(10) 0.0051(3) 0.61097(14) 0.0389(9) Uani 1 d .
O3 O 0.43905(12) 0.2923(3) 0.6298(2) 0.0523(11) Uani 1 d .
O6 O 0.39722(10) -0.1448(3) 0.72256(13) 0.0341(8) Uani 1 d .
O7 O 0.46547(10) 0.0630(3) 0.71129(13) 0.0348(8) Uani 1 d .
O8 O 0.41795(11) -0.1629(3) 0.82295(14) 0.0354(8) Uani 1 d .
O9 O 0.39814(11) 0.1216(3) 0.79046(14) 0.0408(9) Uani 1 d .
N1 N 0.49592(12) -0.0025(4) 0.8152(2) 0.0339(10) Uani 1 d .
N2 N 0.35501(13) 0.1003(4) 0.6068(2) 0.0392(10) Uani 1 d .
N3 N 0.38119(13) -0.0685(4) 0.6811(2) 0.0345(10) Uani 1 d .
N4 N 0.28295(15) -0.2674(5) 0.6666(2) 0.0453(11) Uani 1 d .
N5 N 0.5048(2) 0.4103(5) 0.6052(2) 0.069(2) Uani 1 d .
C1 C 0.42954(15) -0.1707(5) 0.8746(2) 0.0317(12) Uani 1 d .
C2 C 0.4005(2) -0.2489(5) 0.9079(2) 0.0373(12) Uani 1 d .
H2A H 0.3743(2) -0.2926(5) 0.8932(2) 0.053(4) Uiso 1 calc R
C3 C 0.4095(2) -0.2631(5) 0.9616(2) 0.0434(13) Uani 1 d .
H3A H 0.3900(2) -0.3178(5) 0.9826(2) 0.053(4) Uiso 1 calc R
C4 C 0.4475(2) -0.1962(6) 0.9843(2) 0.0483(14) Uani 1 d .
H4A H 0.4530(2) -0.2018(6) 1.0208(2) 0.053(4) Uiso 1 calc R
C5 C 0.4770(2) -0.1208(5) 0.9518(2) 0.0411(13) Uani 1 d .
H5A H 0.5030(2) -0.0777(5) 0.9670(2) 0.053(4) Uiso 1 calc R
C6 C 0.4694(2) -0.1066(5) 0.8968(2) 0.0345(12) Uani 1 d .
C7 C 0.5055(2) -0.0320(5) 0.8665(2) 0.0343(12) Uani 1 d .
C8 C 0.3402(2) 0.1924(6) 0.5717(2) 0.0461(14) Uani 1 d .
H8A H 0.3553(2) 0.2768(6) 0.5706(2) 0.053(4) Uiso 1 calc R
C9 C 0.3033(2) 0.1695(6) 0.5365(2) 0.052(2) Uani 1 d .
H9A H 0.2937(2) 0.2374(6) 0.5128(2) 0.053(4) Uiso 1 calc R
C10 C 0.2812(2) 0.0454(7) 0.5374(2) 0.053(2) Uani 1 d .
H10A H 0.2566(2) 0.0267(7) 0.5139(2) 0.053(4) Uiso 1 calc R
C11 C 0.2961(2) -0.0514(6) 0.5734(2) 0.0437(13) Uani 1 d .
H11A H 0.2817(2) -0.1370(6) 0.5743(2) 0.053(4) Uiso 1 calc R
C12 C 0.3321(2) -0.0223(5) 0.6082(2) 0.0377(13) Uani 1 d .
C13 C 0.3484(2) -0.1177(5) 0.6510(2) 0.0344(12) Uani 1 d .
C14 C 0.3294(2) -0.2577(5) 0.6576(2) 0.0360(12) Uani 1 d .
C15 C 0.2663(2) -0.3954(7) 0.6730(2) 0.062(2) Uani 1 d .
H15A H 0.2341(2) -0.4060(7) 0.6794(2) 0.053(4) Uiso 1 calc R
C16 C 0.2933(3) -0.5102(7) 0.6707(3) 0.069(2) Uani 1 d .
H16A H 0.2798(3) -0.5963(7) 0.6752(3) 0.053(4) Uiso 1 calc R
C17 C 0.3399(3) -0.4971(6) 0.6618(3) 0.072(2) Uani 1 d .
H17A H 0.3590(3) -0.5743(6) 0.6597(3) 0.053(4) Uiso 1 calc R
C18 C 0.3589(2) -0.3686(5) 0.6559(2) 0.052(2) Uani 1 d .
H18A H 0.3912(2) -0.3571(5) 0.6508(2) 0.053(4) Uiso 1 calc R
C19 C 0.3739(2) 0.2057(5) 0.7632(3) 0.0430(14) Uani 1 d .
C20 C 0.3403(2) 0.2983(6) 0.7943(2) 0.055(2) Uani 1 d .
H20A H 0.3089(3) 0.2886(34) 0.7804(12) 0.107(6) Uiso 1 calc R
H20B H 0.3502(9) 0.3918(7) 0.7908(15) 0.107(6) Uiso 1 calc R
H20C H 0.3406(12) 0.2728(30) 0.8313(4) 0.107(6) Uiso 1 calc R
C21 C 0.4825(2) 0.3038(6) 0.6262(3) 0.061(2) Uani 1 d .
H21A H 0.5009(2) 0.2322(6) 0.6391(3) 0.053(4) Uiso 1 calc R
C22 C 0.5569(2) 0.4162(7) 0.6040(4) 0.095(3) Uani 1 d .
H22A H 0.5672(2) 0.4408(45) 0.5688(6) 0.107(6) Uiso 1 calc R
H22B H 0.5695(2) 0.3282(15) 0.6133(18) 0.107(6) Uiso 1 calc R
H22C H 0.5677(2) 0.4834(34) 0.6292(13) 0.107(6) Uiso 1 calc R
C23 C 0.4793(2) 0.5281(6) 0.5852(3) 0.090(3) Uani 1 d .
H23A H 0.4950(10) 0.5633(29) 0.5542(11) 0.107(6) Uiso 1 calc R
H23B H 0.4783(13) 0.5976(19) 0.6123(7) 0.107(6) Uiso 1 calc R
H23C H 0.4477(6) 0.5016(11) 0.5760(17) 0.107(6) Uiso 1 calc R
O10 O 0.5000 -0.2361(5) 0.7500 0.0483(14) Uani 1 d S
N6 N 0.5000 -0.4671(6) 0.7500 0.040(2) Uani 1 d S
C24 C 0.5243(3) -0.3515(9) 0.7516(4) 0.035(2) Uani 0.50 d P
C25 C 0.4473(4) -0.4674(13) 0.7479(5) 0.060(4) Uani 0.50 d P
C26 C 0.5256(5) -0.5992(11) 0.7559(6) 0.070(4) Uani 0.50 d P
O11 O 0.7363(2) 0.3231(7) 0.0894(2) 0.100(2) Uani 1 d .
N7 N 0.70937(14) 0.2019(6) 0.1629(2) 0.0553(14) Uani 1 d .
C27 C 0.7292(2) 0.2123(10) 0.1148(3) 0.083(3) Uani 1 d .
H27A H 0.7385(2) 0.1314(10) 0.0983(3) 0.053(4) Uiso 1 calc R
C28 C 0.6927(2) 0.3245(6) 0.1900(2) 0.060(2) Uani 1 d .
H28A H 0.6603(5) 0.3126(19) 0.2000(16) 0.107(6) Uiso 1 calc R
H28B H 0.6955(14) 0.4016(10) 0.1664(7) 0.107(6) Uiso 1 calc R
H28C H 0.7114(10) 0.3401(26) 0.2214(10) 0.107(6) Uiso 1 calc R
C29 C 0.7028(2) 0.0741(7) 0.1902(3) 0.080(2) Uani 1 d .
H29A H 0.7181(14) 0.0778(17) 0.2244(8) 0.107(6) Uiso 1 calc R
H29B H 0.7163(14) 0.0015(9) 0.1693(9) 0.107(6) Uiso 1 calc R
H29C H 0.6697(2) 0.0575(23) 0.1951(16) 0.107(6) Uiso 1 calc R
O12 O 0.6471(2) -0.4297(6) 0.9890(2) 0.106(2) Uani 1 d .
N8 N 0.6327(2) -0.2200(6) 1.0240(2) 0.0637(15) Uani 1 d .
C30 C 0.6577(3) -0.3309(8) 1.0197(3) 0.076(2) Uani 1 d .
H30A H 0.6849(3) -0.3384(8) 1.0403(3) 0.053(4) Uiso 1 calc R
C31 C 0.6457(2) -0.1100(8) 1.0619(3) 0.077(2) Uani 1 d .
H31A H 0.6767(7) -0.1271(25) 1.0758(13) 0.107(6) Uiso 1 calc R
H31B H 0.6233(9) -0.1082(30) 1.0908(9) 0.107(6) Uiso 1 calc R
H31C H 0.6453(15) -0.0234(9) 1.0438(5) 0.107(6) Uiso 1 calc R
C32 C 0.5917(2) -0.1930(9) 0.9930(3) 0.104(3) Uani 1 d .
H32A H 0.5654(4) -0.1764(45) 1.0164(3) 0.107(6) Uiso 1 calc R
H32B H 0.5849(9) -0.2705(20) 0.9707(13) 0.107(6) Uiso 1 calc R
H32C H 0.5969(6) -0.1138(28) 0.9711(14) 0.107(6) Uiso 1 calc R

loop_
_atom_type_symbol
_atom_type_description
_atom_type_scat_dispersion_real
_atom_type_scat_dispersion_imag
_atom_type_scat_source
C C 0.0033 0.0016 'International Tables Vol C Tables 4.2.6.8 and 6.1.1.4'
H H 0.0000 0.0000 'International Tables Vol C Tables 4.2.6.8 and 6.1.1.4'
N N 0.0061 0.0033 'International Tables Vol C Tables 4.2.6.8 and 6.1.1.4'
O O 0.0106 0.0060 'International Tables Vol C Tables 4.2.6.8 and 6.1.1.4'
Mn Mn 0.3368 0.7283 'International Tables Vol C Tables 4.2.6.8 and 6.1.1.4'
Ni Ni 0.3393 1.1124 'International Tables Vol C Tables 4.2.6.8 and 6.1.1.4'

loop_
_geom_angle_atom_site_label_1
_geom_angle_atom_site_label_2
_geom_angle_atom_site_label_3
_geom_angle
_geom_angle_site_symmetry_1
_geom_angle_site_symmetry_3
N3 Ni1 O1 93.13(15) . .
N3 Ni1 O2 89.73(14) . .
O1 Ni1 O2 172.51(14) . .
N3 Ni1 O7 87.49(14) . .
O1 Ni1 O7 94.84(14) . .
O2 Ni1 O7 78.36(12) . .
N3 Ni1 N2 78.8(2) . .
O1 Ni1 N2 92.6(2) . .
O2 Ni1 N2 94.80(14) . .
O7 Ni1 N2 164.78(15) . .
N3 Ni1 O3 174.3(2) . .
O1 Ni1 O3 88.89(14) . .
O2 Ni1 O3 88.93(14) . .
O7 Ni1 O3 97.67(13) . .
N2 Ni1 O3 95.8(2) . .
O8 Mn1 O6 85.45(14) . .
O8 Mn1 O7 178.16(14) . .
O6 Mn1 O7 92.85(14) . .
O8 Mn1 N1 89.8(2) . .
O6 Mn1 N1 164.28(15) . .
O7 Mn1 N1 91.7(2) . .
O8 Mn1 O9 94.35(14) . .
O6 Mn1 O9 98.63(13) . .
O7 Mn1 O9 86.59(13) . .
N1 Mn1 O9 96.66(14) . .
O8 Mn1 O10 86.96(12) . .
O6 Mn1 O10 88.19(10) . .
O7 Mn1 O10 92.30(11) . .
N1 Mn1 O10 76.58(12) . .
O9 Mn1 O10 173.13(11) . .
C19 O1 Ni1 127.7(3) . .
C7 O2 Ni1 114.2(3) 3_656 .
C21 O3 Ni1 118.5(3) . .
N3 O6 Mn1 114.4(3) . .
N1 O7 Mn1 111.0(2) 3_656 .
N1 O7 Ni1 112.0(3) 3_656 .
Mn1 O7 Ni1 109.62(13) . .
C1 O8 Mn1 130.2(3) . .
C19 O9 Mn1 132.9(4) . .
C7 N1 O7 112.6(4) . 3_656
C7 N1 Mn1 131.6(3) . .
O7 N1 Mn1 115.4(3) 3_656 .
C8 N2 C12 117.6(5) . .
C8 N2 Ni1 129.5(4) . .
C12 N2 Ni1 112.8(3) . .
C13 N3 O6 118.9(4) . .
C13 N3 Ni1 118.1(3) . .
O6 N3 Ni1 122.6(3) . .
C15 N4 C14 115.5(5) . .
C21 N5 C23 121.6(5) . .
C21 N5 C22 120.9(5) . .
C23 N5 C22 117.4(5) . .
O8 C1 C2 117.5(4) . .
O8 C1 C6 123.7(4) . .
C2 C1 C6 118.7(5) . .
C3 C2 C1 121.9(5) . .
C2 C3 C4 119.9(5) . .
C3 C4 C5 118.8(5) . .
C4 C5 C6 122.6(5) . .
C5 C6 C1 117.9(4) . .
C5 C6 C7 116.8(4) . .
C1 C6 C7 125.2(5) . .
O2 C7 N1 122.4(4) 3_656 .
O2 C7 C6 120.2(5) 3_656 .
N1 C7 C6 117.4(4) . .
N2 C8 C9 123.4(5) . .
C10 C9 C8 118.7(5) . .
C9 C10 C11 118.8(6) . .
C12 C11 C10 120.2(6) . .
N2 C12 C11 121.3(5) . .
N2 C12 C13 114.9(4) . .
C11 C12 C13 123.8(5) . .
N3 C13 C14 122.8(4) . .
N3 C13 C12 114.2(4) . .
C14 C13 C12 123.0(4) . .
N4 C14 C18 123.4(5) . .
N4 C14 C13 116.3(4) . .
C18 C14 C13 120.3(4) . .
N4 C15 C16 124.3(6) . .
C17 C16 C15 118.8(6) . .
C16 C17 C18 119.3(6) . .
C14 C18 C17 118.7(6) . .
O1 C19 O9 126.8(5) . .
O1 C19 C20 116.7(5) . .
O9 C19 C20 116.5(5) . .
O3 C21 N5 125.0(5) . .
C24 O10 C24 62.9(9) 3_656 .
C24 O10 Mn1 106.3(4) 3_656 .
C24 O10 Mn1 163.2(4) . .
C24 O10 Mn1 163.2(4) 3_656 3_656
C24 O10 Mn1 106.3(4) . 3_656
Mn1 O10 Mn1 87.0(2) . 3_656
C24 N6 C24 62.9(9) 3_656 .
C24 N6 C26 175.6(7) 3_656 .
C24 N6 C26 118.9(6) . .
C24 N6 C26 118.9(6) 3_656 3_656
C24 N6 C26 175.6(7) . 3_656
C26 N6 C26 59.7(10) . 3_656
C24 N6 C25 58.7(6) 3_656 .
C24 N6 C25 121.6(8) . .
C26 N6 C25 119.3(8) . .
C26 N6 C25 60.5(7) 3_656 .
C24 N6 C25 121.6(8) 3_656 3_656
C24 N6 C25 58.7(6) . 3_656
C26 N6 C25 60.5(7) . 3_656
C26 N6 C25 119.3(8) 3_656 3_656
C25 N6 C25 179.7(11) . 3_656
N6 C24 C25 66.9(6) . 3_656
N6 C24 O10 117.1(8) . .
C25 C24 O10 175.8(10) 3_656 .
N6 C24 C24 58.5(4) . 3_656
C25 C24 C24 125.4(6) 3_656 3_656
O10 C24 C24 58.5(4) . 3_656
C24 C25 N6 54.5(6) 3_656 .
C24 C25 C26 113.8(9) 3_656 3_656
N6 C25 C26 59.6(6) . 3_656
C26 C26 N6 60.1(5) 3_656 .
C26 C26 C25 119.3(6) 3_656 3_656
N6 C26 C25 60.0(5) . 3_656
C27 N7 C29 123.4(7) . .
C27 N7 C28 119.7(6) . .
C29 N7 C28 117.0(5) . .
O11 C27 N7 125.7(8) . .
C30 N8 C32 123.8(7) . .
C30 N8 C31 121.6(6) . .
C32 N8 C31 114.7(6) . .
O12 C30 N8 123.7(8) . .

loop_
_geom_bond_atom_site_label_1
_geom_bond_atom_site_label_2
_geom_bond_distance
_geom_bond_site_symmetry_2
Ni1 N3 2.011(4) .
Ni1 O1 2.022(4) .
Ni1 O2 2.035(3) .
Ni1 O7 2.058(3) .
Ni1 N2 2.073(4) .
Ni1 O3 2.086(3) .
Mn1 O8 1.864(3) .
Mn1 O6 1.946(3) .
Mn1 O7 1.942(3) .
Mn1 N1 1.980(4) .
Mn1 O9 2.148(3) .
Mn1 O10 2.502(3) .
O1 C19 1.252(7) .
O2 C7 1.267(5) 3_656
O3 C21 1.239(6) .
O6 N3 1.356(5) .
O7 N1 1.430(4) 3_656
O8 C1 1.336(6) .
O9 C19 1.270(6) .
N1 C7 1.342(6) .
N1 O7 1.430(4) 3_656
N2 C8 1.325(6) .
N2 C12 1.362(6) .
N3 C13 1.288(6) .
N4 C15 1.345(7) .
N4 C14 1.337(6) .
N5 C21 1.324(7) .
N5 C23 1.447(7) .
N5 C22 1.478(7) .
C1 C2 1.397(6) .
C1 C6 1.406(6) .
C2 C3 1.375(7) .
C3 C4 1.381(7) .
C4 C5 1.380(7) .
C5 C6 1.398(7) .
C6 C7 1.467(6) .
C7 O2 1.267(5) 3_656
C8 C9 1.384(8) .
C9 C10 1.363(8) .
C10 C11 1.374(7) .
C11 C12 1.370(7) .
C12 C13 1.492(7) .
C13 C14 1.480(7) .
C14 C18 1.368(7) .
C15 C16 1.359(9) .
C16 C17 1.343(9) .
C17 C18 1.374(8) .
C19 C20 1.527(7) .
O10 C24 1.322(10) 3_656
O10 C24 1.322(10) .
O10 Mn1 2.502(3) 3_656
N6 C24 1.322(10) 3_656
N6 C24 1.322(10) .
N6 C26 1.488(11) .
N6 C26 1.488(11) 3_656
N6 C25 1.494(11) .
N6 C25 1.494(11) 3_656
C24 C25 1.388(14) 3_656
C24 C24 1.38(2) 3_656
C25 C24 1.388(14) 3_656
C25 C26 1.50(2) 3_656
C26 C26 1.48(3) 3_656
C26 C25 1.50(2) 3_656
O11 C27 1.272(9) .
N7 C27 1.332(8) .
N7 C29 1.434(8) .
N7 C28 1.454(7) .
O12 C30 1.270(8) .
N8 C30 1.297(8) .
N8 C32 1.421(8) .
N8 C31 1.480(8) .
